data_4516561
loop_
_publ_author_name
'Reger, Daniel L.'
'Leitner, Andrew'
'Smith, Mark D.'

_publ_section_title
;
 Homochiral, Helical Coordination Complexes of Lanthanides(III) and
 Mixed-Metal Lanthanides(III): Impact of the 1,8-Naphthalimide
 Supramolecular Tecton on Structure, Magnetic Properties, and Luminescence
;
_journal_issue 11
_journal_name_full 'Crystal Growth &amp; Design'
_journal_page_first 5637
_journal_paper_doi 10.1021/acs.cgd.5b01387
_journal_volume 15
_journal_year 2015
_chemical_absolute_configuration ad
_chemical_formula_moiety 'C120 H81 Ce1.41 Gd0.27 N8 O41 Tb1.32, 4(H2 O)'
_chemical_formula_sum 'C120 H89 Ce1.41 Gd0.27 N8 O45 Tb1.32'
_chemical_formula_weight 2812.79
_space_group_crystal_system tetragonal
_space_group_IT_number 96
_space_group_name_Hall 'P 4nw 2abw'
_space_group_name_H-M_alt 'P 43 21 2'
_atom_sites_solution_hydrogens geom
_atom_sites_solution_primary direct
_audit_creation_date 2014-08-20
_audit_creation_method
;
Olex2 1.2
(compiled 2014.07.22 svn.r2960 for OlexSys, GUI svn.r4862)
;
_cell_angle_alpha 90
_cell_angle_beta 90
_cell_angle_gamma 90
_cell_formula_units_Z 4
_cell_length_a 14.9837(7)
_cell_length_b 14.9837(7)
_cell_length_c 55.753(5)
_cell_measurement_reflns_used 9426
_cell_measurement_temperature 100(2)
_cell_measurement_theta_max 24.878
_cell_measurement_theta_min 2.652
_cell_volume 12517.2(14)
_computing_cell_refinement 'SAINT v6.45A (Bruker, 2003)'
_computing_data_reduction 'SAINT v6.45A (Bruker, 2003)'
_computing_molecular_graphics 'Olex2 (Dolomanov et al., 2009)'
_computing_publication_material 'Olex2 (Dolomanov et al., 2009)'
_computing_structure_refinement 'ShelXL (Sheldrick, 2008)'
_computing_structure_solution 'ShelXS (Sheldrick, 2008)'
_diffrn_ambient_temperature 100(2)
_diffrn_measured_fraction_theta_full 1.000
_diffrn_measured_fraction_theta_max 0.999
_diffrn_measurement_device_type 'CCD area detector'
_diffrn_measurement_method 'phi and omega scans'
_diffrn_radiation_monochromator graphite
_diffrn_radiation_type MoK\a
_diffrn_radiation_wavelength 0.71073
_diffrn_reflns_av_R_equivalents 0.0796
_diffrn_reflns_av_unetI/netI 0.0502
_diffrn_reflns_Laue_measured_fraction_full 1.000
_diffrn_reflns_Laue_measured_fraction_max 0.999
_diffrn_reflns_limit_h_max 17
_diffrn_reflns_limit_h_min -17
_diffrn_reflns_limit_k_max 17
_diffrn_reflns_limit_k_min -17
_diffrn_reflns_limit_l_max 66
_diffrn_reflns_limit_l_min -66
_diffrn_reflns_number 134466
_diffrn_reflns_point_group_measured_fraction_full 1.000
_diffrn_reflns_point_group_measured_fraction_max 0.999
_diffrn_reflns_theta_full 25.000
_diffrn_reflns_theta_max 25.070
_diffrn_reflns_theta_min 1.407
_exptl_absorpt_coefficient_mu 1.472
_exptl_absorpt_correction_type none
_exptl_crystal_colour 'pale yellow'
_exptl_crystal_density_diffrn 1.493
_exptl_crystal_description pyramid
_exptl_crystal_F_000 5643
_exptl_crystal_size_max 0.24
_exptl_crystal_size_mid 0.2
_exptl_crystal_size_min 0.15
_refine_diff_density_max 0.708
_refine_diff_density_min -0.817
_refine_diff_density_rms 0.090
_refine_ls_abs_structure_details
;
 Flack x determined using 3806 quotients [(I+)-(I-)]/[(I+)+(I-)]
 (Parsons, Flack and Wagner, Acta Cryst. B69 (2013) 249-259).
;
_refine_ls_abs_structure_Flack -0.007(4)
_refine_ls_extinction_method none
_refine_ls_goodness_of_fit_ref 1.068
_refine_ls_hydrogen_treatment constr
_refine_ls_matrix_type full
_refine_ls_number_parameters 780
_refine_ls_number_reflns 11101
_refine_ls_number_restraints 5
_refine_ls_restrained_S_all 1.072
_refine_ls_R_factor_all 0.0478
_refine_ls_R_factor_gt 0.0411
_refine_ls_shift/su_max 0.001
_refine_ls_shift/su_mean 0.000
_refine_ls_structure_factor_coef Fsqd
_refine_ls_weighting_details 'w=1/[\s^2^(Fo^2^)+(0.0521P)^2^+4.4027P] where P=(Fo^2^+2Fc^2^)/3'
_refine_ls_weighting_scheme calc
_refine_ls_wR_factor_gt 0.0975
_refine_ls_wR_factor_ref 0.0998
_reflns_Friedel_coverage 0.740
_reflns_Friedel_fraction_full 1.000
_reflns_Friedel_fraction_max 0.998
_reflns_number_gt 9911
_reflns_number_total 11101
_reflns_threshold_expression 'I > 2\s(I)'
_cod_data_source_file cg5b01387_si_002.cif
_cod_data_source_block 10
_cod_original_cell_volume 12517.3(17)
_cod_database_code 4516561
_shelxl_version_number 2014/6
_shelx_space_group_comment
;
The symmetry employed for this shelxl refinement is uniquely defined
by the following loop, which should always be used as a source of
symmetry information in preference to the above space-group names.
They are only intended as comments.
;
_shelx_estimated_absorpt_t_max 0.809
_shelx_estimated_absorpt_t_min 0.719
_olex2_refinement_description
;
1. Fixed Uiso
 At 1.2 times of:
  All C(H) groups, All C(H,H) groups
2. Shared sites
{C13C, C13Z}
{Tb1, Gd1, Ce1}
{Tb2, Gd2, Ce2}
3. Restrained distances
 C14C-O3C = C14Z-O3Z
 1.45 with sigma of 0.01
 O1A-O3Z_$1
 -2.75 with sigma of 0.015
 Tb2-O6B
 2.36 with sigma of 0.01
 C13C-C14C \\sim C13Z-C14Z
 with sigma of 0.01
4. Uiso/Uaniso restraints and constraints
Uiso(C13C) = Uiso(C13Z)
Uiso(C14C) = Uiso(O3C) = Uiso(C14Z) = Uiso(O3Z)
Uanis(Tb1) = Uanis(Gd1) = Uanis(Ce1)
Uanis(Tb2) = Uanis(Gd2) = Uanis(Ce2)
Uiso(O6A) = Uiso(O6B)
5. Others
 Sof(O6B)=0.5*(1-FVAR(2))
 Sof(O6A)=0.5*FVAR(2)
 Fixed Sof: Tb1(0.44) Gd1(0.09) Ce1(0.47) Tb2(0.22) Gd2(0.045) Ce2(0.235)
 C13C(0.5) H13C(0.5) C14C(0.5) H14E(0.5) H14F(0.5) O3C(0.5) C13Z(0.5) H13Z(0.5)
 C14Z(0.5) H14G(0.5) H14H(0.5) O3Z(0.5)
6.a Ternary CH refined with riding coordinates:
 C13A(H13A), C13B(H13B), C13C(H13C), C13Z(H13Z), C13D(H13D)
6.b Secondary CH2 refined with riding coordinates:
 C14A(H14A,H14B), C14B(H14C,H14D), C14C(H14E,H14F), C14Z(H14G,H14H), C14D(H14I,
 H14J)
6.c Aromatic/amide H refined with riding coordinates:
 C6A(H6A), C7A(H7A), C8A(H8A), C10A(H10A), C11A(H11A), C12A(H12A), C6B(H6B),
 C7B(H7B), C8B(H8B), C10B(H10B), C11B(H11B), C12B(H12B), C6C(H6C), C7C(H7C),
 C8C(H8C), C10C(H10C), C11C(H11C), C12C(H12C), C6D(H6D), C7D(H7D), C8D(H8D),
 C10D(H10D), C11D(H11D), C12D(H12D)
;
_olex2_submission_special_instructions 'No special instructions were received'

loop_
_space_group_symop_operation_xyz
'x, y, z'
'-x, -y, z+1/2'
'-y+1/2, x+1/2, z+3/4'
'y+1/2, -x+1/2, z+1/4'
'-x+1/2, y+1/2, -z+3/4'
'x+1/2, -y+1/2, -z+1/4'
'y, x, -z'
'-y, -x, -z+1/2'

loop_
_atom_site_label
_atom_site_type_symbol
_atom_site_fract_x
_atom_site_fract_y
_atom_site_fract_z
_atom_site_U_iso_or_equiv
_atom_site_adp_type
_atom_site_occupancy
_atom_site_site_symmetry_order
_atom_site_calc_flag
_atom_site_refinement_flags_posn
_atom_site_refinement_flags_adp
_atom_site_refinement_flags_occupancy
_atom_site_disorder_assembly
_atom_site_disorder_group
Tb1 Tb 0.58127(2) 0.44321(3) 0.20085(2) 0.02218(11) Uani 0.44 1 d . . . . .
Gd1 Gd 0.58127(2) 0.44321(3) 0.20085(2) 0.02218(11) Uani 0.09 1 d . . . . .
Ce1 Ce 0.58127(2) 0.44321(3) 0.20085(2) 0.02218(11) Uani 0.47 1 d . . . . .
Tb2 Tb 0.43146(3) 0.56854(3) 0.2500 0.03567(17) Uani 0.44 2 d DS T P . .
Gd2 Gd 0.43146(3) 0.56854(3) 0.2500 0.03567(17) Uani 0.09 2 d S T P . .
Ce2 Ce 0.43146(3) 0.56854(3) 0.2500 0.03567(17) Uani 0.47 2 d S T P . .
C1A C 0.1666(6) 0.3435(6) 0.18485(14) 0.035(2) Uani 1 1 d . . . . .
C2A C 0.0730(6) 0.3685(6) 0.18087(15) 0.037(2) Uani 1 1 d . . . . .
C3A C 0.0474(6) 0.4574(6) 0.18106(14) 0.037(2) Uani 1 1 d . . . . .
C4A C 0.1109(5) 0.5286(6) 0.18423(15) 0.034(2) Uani 1 1 d . . . . .
C5A C 0.2064(6) 0.5057(6) 0.18649(14) 0.030(2) Uani 1 1 d . . . . .
C6A C 0.0127(6) 0.3017(8) 0.17600(15) 0.048(3) Uani 1 1 d . . . . .
H6A H 0.0311 0.2411 0.1750 0.058 Uiso 1 1 calc R . . . .
C7A C -0.0789(7) 0.3265(8) 0.17250(16) 0.051(3) Uani 1 1 d . . . . .
H7A H -0.1218 0.2810 0.1697 0.062 Uiso 1 1 calc R . . . .
C8A C -0.1057(6) 0.4109(9) 0.17300(16) 0.055(3) Uani 1 1 d . . . . .
H8A H -0.1668 0.4244 0.1702 0.066 Uiso 1 1 calc R . . . .
C9A C -0.0449(6) 0.4813(8) 0.17759(15) 0.050(3) Uani 1 1 d . . . . .
C10A C -0.0678(6) 0.5729(8) 0.17819(17) 0.052(3) Uani 1 1 d . . . . .
H10A H -0.1284 0.5895 0.1758 0.063 Uiso 1 1 calc R . . . .
C11A C -0.0084(7) 0.6359(8) 0.18190(19) 0.054(3) Uani 1 1 d . . . . .
H11A H -0.0275 0.6962 0.1829 0.065 Uiso 1 1 calc R . . . .
C12A C 0.0848(6) 0.6155(7) 0.18449(15) 0.045(2) Uani 1 1 d . . . . .
H12A H 0.1275 0.6619 0.1864 0.054 Uiso 1 1 calc R . . . .
C13A C 0.3207(5) 0.3941(5) 0.19315(13) 0.0277(19) Uani 1 1 d . . . . .
H13A H 0.3236 0.3299 0.1980 0.033 Uiso 1 1 calc R . . . .
C14A C 0.3788(5) 0.4030(6) 0.17084(13) 0.0304(19) Uani 1 1 d . . . . .
H14A H 0.3514 0.3697 0.1574 0.036 Uiso 1 1 calc R . . . .
H14B H 0.3833 0.4665 0.1662 0.036 Uiso 1 1 calc R . . . .
C15A C 0.3531(5) 0.4475(5) 0.21449(15) 0.0300(19) Uani 1 1 d . . . . .
N1A N 0.2264(4) 0.4133(5) 0.18817(11) 0.0282(15) Uani 1 1 d . . . . .
O1A O 0.1933(4) 0.2676(4) 0.18591(11) 0.0445(16) Uani 1 1 d D . . . .
O2A O 0.2649(4) 0.5600(4) 0.18742(10) 0.0333(13) Uani 1 1 d . . . . .
O3A O 0.4666(3) 0.3678(4) 0.17576(9) 0.0323(14) Uani 1 1 d . . . . .
O4A O 0.4325(3) 0.4778(3) 0.21323(9) 0.0281(12) Uani 1 1 d . . . . .
O5A O 0.3072(4) 0.4604(4) 0.23244(9) 0.0419(16) Uani 1 1 d . . . . .
C1B C 0.3836(7) 0.8592(7) 0.18720(17) 0.045(2) Uani 1 1 d . . . . .
C2B C 0.4012(6) 0.9555(6) 0.19194(16) 0.042(2) Uani 1 1 d . . . . .
C3B C 0.4901(6) 0.9874(6) 0.19284(14) 0.034(2) Uani 1 1 d . . . . .
C4B C 0.5619(6) 0.9276(5) 0.19052(13) 0.0317(19) Uani 1 1 d . . . . .
C5B C 0.5451(6) 0.8317(5) 0.18574(14) 0.031(2) Uani 1 1 d . . . . .
C6B C 0.3309(7) 1.0149(7) 0.19417(18) 0.055(3) Uani 1 1 d . . . . .
H6B H 0.2711 0.9940 0.1932 0.066 Uiso 1 1 calc R . . . .
C7B C 0.3479(8) 1.1057(7) 0.1978(2) 0.062(3) Uani 1 1 d . . . . .
H7B H 0.2994 1.1459 0.1998 0.074 Uiso 1 1 calc R . . . .
C8B C 0.4320(9) 1.1369(6) 0.19845(17) 0.060(3) Uani 1 1 d . . . . .
H8B H 0.4417 1.1991 0.2005 0.072 Uiso 1 1 calc R . . . .
C9B C 0.5065(7) 1.0792(6) 0.19624(15) 0.043(2) Uani 1 1 d . . . . .
C10B C 0.5960(7) 1.1088(6) 0.19729(16) 0.047(3) Uani 1 1 d . . . . .
H10B H 0.6083 1.1702 0.1999 0.056 Uiso 1 1 calc R . . . .
C11B C 0.6631(8) 1.0517(7) 0.19463(16) 0.053(3) Uani 1 1 d . . . . .
H11B H 0.7227 1.0734 0.1949 0.064 Uiso 1 1 calc R . . . .
C12B C 0.6478(7) 0.9590(6) 0.19145(14) 0.040(2) Uani 1 1 d . . . . .
H12B H 0.6966 0.9190 0.1900 0.048 Uiso 1 1 calc R . . . .
C13B C 0.4423(6) 0.7098(5) 0.17707(15) 0.036(2) Uani 1 1 d . . . . .
H13B H 0.3770 0.6996 0.1795 0.043 Uiso 1 1 calc R . . . .
C14B C 0.4600(7) 0.6889(6) 0.15136(17) 0.055(3) Uani 1 1 d . . . . .
H14C H 0.5224 0.7048 0.1474 0.066 Uiso 1 1 calc R . . . .
H14D H 0.4525 0.6240 0.1487 0.066 Uiso 1 1 calc R . . . .
C15B C 0.4896(6) 0.6461(5) 0.19475(14) 0.0316(19) Uani 1 1 d . . . . .
N1B N 0.4581(5) 0.8041(4) 0.18362(12) 0.0305(16) Uani 1 1 d . . . . .
O1B O 0.3076(5) 0.8278(5) 0.18628(15) 0.068(2) Uani 1 1 d . . . . .
O2B O 0.6049(4) 0.7775(4) 0.18364(11) 0.0426(15) Uani 1 1 d . . . . .
O3B O 0.4009(6) 0.7366(5) 0.13611(13) 0.075(2) Uani 1 1 d . . . . .
O4B O 0.5336(3) 0.5827(3) 0.18595(9) 0.0318(13) Uani 1 1 d . . . . .
O5B O 0.4766(4) 0.6610(4) 0.21674(9) 0.0370(14) Uani 1 1 d . . . . .
C1C C 0.7202(6) 0.1521(6) 0.13431(15) 0.042(2) Uani 1 1 d . . . . .
C2C C 0.6879(6) 0.0610(6) 0.13115(14) 0.039(2) Uani 1 1 d . . . . .
C3C C 0.5957(6) 0.0438(6) 0.13146(14) 0.035(2) Uani 1 1 d . . . . .
C4C C 0.5332(6) 0.1125(6) 0.13456(14) 0.037(2) Uani 1 1 d . . . . .
C5C C 0.5659(6) 0.2061(6) 0.13652(13) 0.035(2) Uani 1 1 d . . . . .
C6C C 0.7473(7) -0.0071(7) 0.12800(16) 0.048(3) Uani 1 1 d . . . . .
H6C H 0.8096 0.0047 0.1276 0.057 Uiso 1 1 calc R . . . .
C7C C 0.7149(9) -0.0959(7) 0.12530(18) 0.063(3) Uani 1 1 d . . . . .
H7C H 0.7560 -0.1435 0.1230 0.076 Uiso 1 1 calc R . . . .
C8C C 0.6287(10) -0.1126(7) 0.12591(17) 0.063(4) Uani 1 1 d . . . . .
H8C H 0.6092 -0.1725 0.1239 0.076 Uiso 1 1 calc R . . . .
C9C C 0.5635(8) -0.0452(6) 0.12937(14) 0.045(3) Uani 1 1 d . . . . .
C10C C 0.4730(8) -0.0604(8) 0.13042(15) 0.055(3) Uani 1 1 d . . . . .
H10C H 0.4513 -0.1197 0.1288 0.066 Uiso 1 1 calc R . . . .
C11C C 0.4133(7) 0.0077(9) 0.13380(16) 0.057(3) Uani 1 1 d . . . . .
H11C H 0.3513 -0.0046 0.1349 0.069 Uiso 1 1 calc R . . . .
C12C C 0.4445(6) 0.0957(7) 0.13558(14) 0.044(2) Uani 1 1 d . . . . .
H12C H 0.4034 0.1435 0.1375 0.053 Uiso 1 1 calc R . . . .
C13C C 0.6857(6) 0.3135(6) 0.13687(17) 0.045(2) Uiso 0.5 1 d . . . A 1
H13C H 0.7517 0.3081 0.1391 0.053 Uiso 0.5 1 calc R . . A 1
C14C C 0.678(3) 0.3624(17) 0.1148(4) 0.108(3) Uiso 0.5 1 d D . . A 1
H14E H 0.6152 0.3576 0.1096 0.130 Uiso 0.5 1 calc R . . A 1
H14F H 0.7145 0.3304 0.1028 0.130 Uiso 0.5 1 calc R . . A 1
O3C O 0.7022(13) 0.4559(14) 0.1133(3) 0.108(3) Uiso 0.5 1 d D . . A 1
C13Z C 0.6857(6) 0.3135(6) 0.13687(17) 0.045(2) Uiso 0.5 1 d . . . A 2
H13Z H 0.7519 0.3092 0.1387 0.053 Uiso 0.5 1 calc R . . A 2
C14Z C 0.674(2) 0.364(2) 0.1151(4) 0.108(3) Uiso 0.5 1 d D . . A 2
H14G H 0.6774 0.4283 0.1184 0.130 Uiso 0.5 1 calc R . . A 2
H14H H 0.6147 0.3505 0.1080 0.130 Uiso 0.5 1 calc R . . A 2
O3Z O 0.7444(13) 0.3368(12) 0.0989(3) 0.108(3) Uiso 0.5 1 d D . . A 2
C15C C 0.6552(5) 0.3598(6) 0.15976(14) 0.0301(19) Uani 1 1 d . . . . .
N1C N 0.6562(5) 0.2206(5) 0.13560(12) 0.0364(17) Uani 1 1 d . . . . .
O1C O 0.7992(4) 0.1732(5) 0.13509(12) 0.0562(19) Uani 1 1 d . . . . .
O2C O 0.5143(4) 0.2694(4) 0.13866(10) 0.0407(15) Uani 1 1 d . . . . .
O4C O 0.6427(4) 0.4426(4) 0.15962(9) 0.0403(15) Uani 1 1 d . . . . .
O5C O 0.6449(3) 0.3134(4) 0.17836(10) 0.0309(13) Uani 1 1 d . . . . .
C1D C 0.9076(6) 0.4982(7) 0.24243(15) 0.042(2) Uani 1 1 d . . . . .
C2D C 0.9717(5) 0.4222(7) 0.24248(13) 0.038(2) Uani 1 1 d . . . . .
C3D C 0.9429(6) 0.3360(6) 0.23628(14) 0.039(2) Uani 1 1 d . . . . .
C4D C 0.8535(6) 0.3191(6) 0.22971(14) 0.036(2) Uani 1 1 d . . . . .
C5D C 0.7884(6) 0.3928(6) 0.22997(13) 0.030(2) Uani 1 1 d . . . . .
C6D C 1.0606(6) 0.4406(8) 0.24778(15) 0.050(3) Uani 1 1 d . . . . .
H6D H 1.0793 0.4996 0.2515 0.059 Uiso 1 1 calc R . . . .
C7D C 1.1224(7) 0.3690(9) 0.24753(17) 0.058(3) Uani 1 1 d . . . . .
H7D H 1.1836 0.3795 0.2510 0.070 Uiso 1 1 calc R . . . .
C8D C 1.0923(7) 0.2815(9) 0.24201(17) 0.060(3) Uani 1 1 d . . . . .
H8D H 1.1339 0.2337 0.2424 0.072 Uiso 1 1 calc R . . . .
C9D C 1.0048(6) 0.2635(8) 0.23607(16) 0.048(3) Uani 1 1 d . . . . .
C10D C 0.9743(7) 0.1797(7) 0.22889(17) 0.054(3) Uani 1 1 d . . . . .
H10D H 1.0147 0.1309 0.2291 0.065 Uiso 1 1 calc R . . . .
C11D C 0.8876(7) 0.1651(7) 0.22157(17) 0.050(3) Uani 1 1 d . . . . .
H11D H 0.8694 0.1080 0.2160 0.061 Uiso 1 1 calc R . . . .
C12D C 0.8273(6) 0.2353(6) 0.22245(15) 0.038(2) Uani 1 1 d . . . . .
H12D H 0.7670 0.2254 0.2180 0.046 Uiso 1 1 calc R . . . .
C13D C 0.7515(5) 0.5490(5) 0.24032(15) 0.0317(19) Uani 1 1 d . . . . .
H13D H 0.7764 0.5924 0.2522 0.038 Uiso 1 1 calc R . . . .
C14D C 0.7387(6) 0.5999(6) 0.21669(13) 0.0320(19) Uani 1 1 d . . . . .
H14I H 0.6920 0.6459 0.2188 0.038 Uiso 1 1 calc R . . . .
H14J H 0.7950 0.6305 0.2124 0.038 Uiso 1 1 calc R . . . .
C15D C 0.6639(5) 0.5126(5) 0.25102(14) 0.0285(19) Uani 1 1 d . . . . .
N1D N 0.8178(4) 0.4764(5) 0.23776(12) 0.0325(17) Uani 1 1 d . . . . .
O1D O 0.9275(4) 0.5756(5) 0.24601(10) 0.0440(15) Uani 1 1 d . . . . .
O2D O 0.7105(3) 0.3831(3) 0.22427(9) 0.0281(12) Uani 1 1 d . . . . .
O3D O 0.7136(3) 0.5412(4) 0.19766(9) 0.0297(13) Uani 1 1 d . . . . .
O4D O 0.5928(3) 0.5257(3) 0.23876(8) 0.0239(12) Uani 1 1 d . . . . .
O5D O 0.6684(3) 0.4758(3) 0.27096(9) 0.0266(12) Uani 1 1 d . . . . .
O6A O 0.2873(8) 0.6439(8) 0.2308(2) 0.022(3) Uiso 0.406(6) 1 d . . . . .
O6B O 0.3207(6) 0.6793(6) 0.2500 0.022(3) Uiso 0.187(13) 2 d DS T P . .
O7 O 0.7288(4) 0.6648(4) 0.16346(11) 0.0452(16) Uani 1 1 d . . . . .
O8 O 0.2324(7) 0.8388(7) 0.13396(18) 0.105(3) Uiso 1 1 d . . . . .

loop_
_atom_site_aniso_label
_atom_site_aniso_U_11
_atom_site_aniso_U_22
_atom_site_aniso_U_33
_atom_site_aniso_U_23
_atom_site_aniso_U_13
_atom_site_aniso_U_12
Tb1 0.0231(2) 0.0238(2) 0.01965(19) 0.00065(16) -0.00157(16) 0.00143(16)
Gd1 0.0231(2) 0.0238(2) 0.01965(19) 0.00065(16) -0.00157(16) 0.00143(16)
Ce1 0.0231(2) 0.0238(2) 0.01965(19) 0.00065(16) -0.00157(16) 0.00143(16)
Tb2 0.0379(2) 0.0379(2) 0.0311(3) -0.00248(18) -0.00248(18) -0.0050(3)
Gd2 0.0379(2) 0.0379(2) 0.0311(3) -0.00248(18) -0.00248(18) -0.0050(3)
Ce2 0.0379(2) 0.0379(2) 0.0311(3) -0.00248(18) -0.00248(18) -0.0050(3)
C1A 0.037(5) 0.050(6) 0.017(4) 0.005(4) -0.009(4) -0.005(4)
C2A 0.019(5) 0.058(6) 0.032(5) -0.004(4) 0.001(4) 0.001(4)
C3A 0.028(5) 0.069(7) 0.013(4) 0.004(4) 0.004(4) 0.010(5)
C4A 0.023(5) 0.053(6) 0.027(5) -0.003(4) -0.002(4) 0.014(4)
C5A 0.030(5) 0.038(5) 0.024(5) 0.001(4) -0.005(4) 0.009(4)
C6A 0.041(6) 0.080(8) 0.025(5) 0.004(5) -0.003(4) -0.018(5)
C7A 0.033(6) 0.091(9) 0.031(5) 0.009(5) -0.008(4) -0.019(6)
C8A 0.024(5) 0.108(10) 0.034(6) 0.025(6) 0.005(4) -0.008(6)
C9A 0.032(5) 0.099(9) 0.018(5) 0.012(5) 0.001(4) 0.008(6)
C10A 0.034(6) 0.078(8) 0.046(6) 0.004(5) 0.006(4) 0.024(6)
C11A 0.048(7) 0.060(7) 0.055(7) -0.003(6) 0.002(5) 0.024(6)
C12A 0.045(6) 0.059(6) 0.032(5) -0.003(4) -0.010(5) 0.026(5)
C13A 0.026(4) 0.034(5) 0.023(4) 0.010(3) 0.002(3) 0.002(3)
C14A 0.027(4) 0.039(5) 0.025(4) -0.009(4) -0.008(3) 0.009(4)
C15A 0.028(5) 0.026(4) 0.035(5) 0.002(4) -0.008(4) 0.004(4)
N1A 0.021(3) 0.037(4) 0.027(4) 0.003(3) -0.007(3) 0.005(3)
O1A 0.043(4) 0.035(4) 0.055(4) 0.003(3) -0.016(3) -0.008(3)
O2A 0.033(3) 0.031(3) 0.037(3) 0.001(3) -0.004(2) 0.005(3)
O3A 0.018(3) 0.043(3) 0.035(3) -0.006(3) -0.009(2) 0.013(2)
O4A 0.023(3) 0.030(3) 0.031(3) -0.004(2) -0.003(2) -0.003(2)
O5A 0.024(3) 0.079(5) 0.022(3) -0.007(3) 0.005(3) -0.001(3)
C1B 0.047(6) 0.049(6) 0.040(6) -0.007(5) -0.005(5) 0.004(5)
C2B 0.057(6) 0.030(5) 0.038(5) 0.005(4) -0.012(4) 0.009(5)
C3B 0.052(6) 0.031(5) 0.019(4) 0.001(4) -0.003(4) 0.005(4)
C4B 0.043(5) 0.032(5) 0.020(4) 0.005(3) 0.001(4) 0.002(4)
C5B 0.038(5) 0.030(5) 0.025(5) 0.004(4) -0.002(4) 0.010(4)
C6B 0.064(7) 0.050(7) 0.049(7) -0.003(5) -0.006(5) 0.024(5)
C7B 0.084(9) 0.035(6) 0.066(8) -0.003(5) -0.005(7) 0.032(6)
C8B 0.112(10) 0.035(5) 0.033(5) 0.007(4) 0.000(7) 0.025(6)
C9B 0.075(7) 0.034(5) 0.019(5) 0.004(4) -0.002(4) 0.017(5)
C10B 0.078(8) 0.033(5) 0.030(5) 0.001(4) -0.001(5) -0.009(5)
C11B 0.071(7) 0.054(7) 0.034(6) -0.002(5) -0.003(5) -0.023(6)
C12B 0.059(6) 0.040(6) 0.022(5) -0.006(4) 0.001(4) 0.001(5)
C13B 0.035(5) 0.027(5) 0.045(5) 0.005(4) -0.009(4) 0.004(4)
C14B 0.081(8) 0.023(5) 0.061(7) 0.005(5) -0.028(6) -0.001(5)
C15B 0.033(5) 0.033(5) 0.029(5) 0.002(4) -0.011(4) 0.001(4)
N1B 0.033(4) 0.027(4) 0.031(4) 0.002(3) -0.005(3) 0.006(3)
O1B 0.046(5) 0.056(5) 0.102(6) -0.014(4) -0.003(4) 0.011(4)
O2B 0.036(4) 0.041(4) 0.051(4) -0.010(3) -0.006(3) 0.007(3)
O3B 0.095(6) 0.071(5) 0.060(5) 0.018(4) -0.035(5) -0.013(4)
O4B 0.036(3) 0.025(3) 0.035(3) 0.004(3) 0.001(2) 0.008(3)
O5B 0.050(4) 0.034(3) 0.027(3) -0.002(3) -0.007(3) 0.009(3)
C1C 0.035(6) 0.054(6) 0.036(5) -0.012(4) 0.019(4) -0.001(4)
C2C 0.046(5) 0.045(6) 0.026(5) -0.010(4) 0.011(4) 0.003(5)
C3C 0.047(5) 0.040(5) 0.018(4) -0.005(4) 0.006(4) -0.004(4)
C4C 0.043(6) 0.051(6) 0.016(4) -0.007(4) -0.003(4) 0.003(4)
C5C 0.041(6) 0.046(5) 0.017(4) -0.001(4) -0.003(4) -0.002(5)
C6C 0.059(7) 0.052(7) 0.032(5) -0.004(5) 0.013(5) 0.004(5)
C7C 0.105(10) 0.045(7) 0.040(6) -0.001(5) 0.015(6) 0.021(7)
C8C 0.121(11) 0.044(7) 0.025(6) 0.004(5) 0.016(6) -0.014(7)
C9C 0.080(8) 0.045(6) 0.010(4) 0.009(4) 0.000(5) -0.003(6)
C10C 0.093(9) 0.057(7) 0.014(5) 0.009(5) -0.007(5) -0.036(7)
C11C 0.053(7) 0.094(9) 0.024(5) 0.015(5) -0.012(5) -0.026(7)
C12C 0.044(6) 0.068(7) 0.021(5) -0.002(4) -0.008(4) -0.009(5)
C15C 0.027(5) 0.041(6) 0.023(5) -0.009(4) -0.001(4) 0.001(4)
N1C 0.036(4) 0.036(4) 0.038(4) -0.008(3) 0.008(3) 0.000(3)
O1C 0.036(4) 0.067(5) 0.066(5) -0.024(4) 0.017(3) 0.003(3)
O2C 0.039(4) 0.048(4) 0.035(4) -0.009(3) -0.004(3) 0.014(3)
O4C 0.060(4) 0.034(4) 0.027(3) -0.001(3) 0.008(3) -0.007(3)
O5C 0.023(3) 0.033(3) 0.037(3) 0.007(3) 0.000(3) 0.003(2)
C1D 0.030(5) 0.071(7) 0.024(5) 0.004(5) 0.001(4) -0.014(5)
C2D 0.025(5) 0.072(7) 0.017(4) 0.014(4) 0.003(3) 0.005(5)
C3D 0.038(5) 0.058(6) 0.022(4) 0.010(4) 0.009(4) 0.012(5)
C4D 0.032(5) 0.060(6) 0.015(4) 0.006(4) 0.008(4) 0.015(4)
C5D 0.030(5) 0.045(5) 0.016(4) 0.009(4) -0.001(4) 0.001(4)
C6D 0.032(5) 0.093(8) 0.024(5) 0.008(5) 0.001(4) 0.003(5)
C7D 0.027(5) 0.124(11) 0.024(5) 0.007(6) 0.002(4) 0.004(6)
C8D 0.040(6) 0.107(10) 0.033(6) 0.016(6) 0.002(5) 0.021(6)
C9D 0.036(6) 0.077(8) 0.031(5) 0.023(5) 0.003(4) 0.023(5)
C10D 0.058(7) 0.054(7) 0.051(6) 0.029(5) 0.016(5) 0.024(5)
C11D 0.049(6) 0.050(6) 0.052(6) 0.014(5) 0.004(5) 0.017(5)
C12D 0.041(5) 0.041(5) 0.033(5) 0.013(4) 0.003(4) 0.012(4)
C13D 0.033(5) 0.025(4) 0.038(5) 0.002(4) -0.011(4) -0.009(4)
C14D 0.032(5) 0.035(5) 0.028(5) 0.004(4) 0.000(4) -0.007(4)
C15D 0.035(5) 0.033(5) 0.018(4) -0.006(4) -0.006(4) 0.006(4)
N1D 0.020(4) 0.052(5) 0.025(4) 0.006(3) 0.002(3) 0.004(3)
O1D 0.038(4) 0.062(4) 0.032(4) 0.000(3) 0.000(3) -0.017(3)
O2D 0.030(3) 0.037(3) 0.018(3) 0.002(2) 0.000(2) 0.002(2)
O3D 0.029(3) 0.043(3) 0.017(3) 0.001(2) 0.000(2) 0.003(2)
O4D 0.027(3) 0.022(3) 0.022(3) 0.001(2) -0.003(2) -0.001(2)
O5D 0.028(3) 0.034(3) 0.018(3) 0.000(2) -0.004(2) 0.001(2)
O7 0.041(4) 0.046(4) 0.049(4) 0.014(3) 0.008(3) 0.013(3)

loop_
_atom_type_symbol
_atom_type_description
_atom_type_scat_dispersion_real
_atom_type_scat_dispersion_imag
_atom_type_scat_source
C C 0.0033 0.0016 'International Tables Vol C Tables 4.2.6.8 and 6.1.1.4'
H H 0.0000 0.0000 'International Tables Vol C Tables 4.2.6.8 and 6.1.1.4'
Ce Ce -0.2486 2.6331 'International Tables Vol C Tables 4.2.6.8 and 6.1.1.4'
Gd Gd -0.1653 3.9035 'International Tables Vol C Tables 4.2.6.8 and 6.1.1.4'
N N 0.0061 0.0033 'International Tables Vol C Tables 4.2.6.8 and 6.1.1.4'
O O 0.0106 0.0060 'International Tables Vol C Tables 4.2.6.8 and 6.1.1.4'
Tb Tb -0.1723 4.1537 'International Tables Vol C Tables 4.2.6.8 and 6.1.1.4'

loop_
_geom_angle_atom_site_label_1
_geom_angle_atom_site_label_2
_geom_angle_atom_site_label_3
_geom_angle
_geom_angle_site_symmetry_1
_geom_angle_site_symmetry_3
O3A Tb1 Tb2 102.16(12) . .
O3A Tb1 O5C 68.17(17) . .
O3A Tb1 O2D 131.64(17) . .
O4A Tb1 Tb2 34.83(12) . .
O4A Tb1 O3A 67.46(16) . .
O4A Tb1 O4C 128.00(19) . .
O4A Tb1 O5C 131.93(17) . .
O4A Tb1 O2D 130.46(17) . .
O4A Tb1 O3D 129.78(17) . .
O4A Tb1 O4D 73.04(16) . .
O4A Tb1 O5D 68.70(17) . 8_665
O4B Tb1 Tb2 69.90(13) . .
O4B Tb1 O3A 89.75(18) . .
O4B Tb1 O4A 68.15(18) . .
O4B Tb1 O4C 77.83(19) . .
O4B Tb1 O5C 128.84(18) . .
O4B Tb1 O2D 137.39(18) . .
O4B Tb1 O3D 72.02(17) . .
O4B Tb1 O4D 83.01(17) . .
O4B Tb1 O5D 136.47(17) . 8_665
O4C Tb1 Tb2 147.62(14) . .
O4C Tb1 O3A 74.51(18) . .
O4C Tb1 O5C 52.42(18) . .
O4C Tb1 O2D 101.24(18) . .
O5C Tb1 Tb2 156.89(13) . .
O5C Tb1 O2D 71.77(17) . .
O2D Tb1 Tb2 104.19(12) . .
O3D Tb1 Tb2 102.71(12) . .
O3D Tb1 O3A 141.53(17) . .
O3D Tb1 O4C 68.74(17) . .
O3D Tb1 O5C 96.88(17) . .
O3D Tb1 O2D 68.33(17) . .
O4D Tb1 Tb2 38.29(12) . .
O4D Tb1 O3A 139.64(17) . .
O4D Tb1 O4C 140.81(18) . .
O4D Tb1 O5C 142.74(16) . .
O4D Tb1 O2D 71.17(16) . .
O4D Tb1 O3D 72.93(16) . .
O5D Tb1 Tb2 71.68(11) 8_665 .
O5D Tb1 O3A 79.01(17) 8_665 .
O5D Tb1 O4C 136.30(18) 8_665 .
O5D Tb1 O5C 85.65(17) 8_665 .
O5D Tb1 O2D 71.95(17) 8_665 .
O5D Tb1 O3D 137.01(16) 8_665 .
O5D Tb1 O4D 79.40(16) 8_665 .
Tb1 Tb2 Tb1 86.708(17) 8_665 .
Tb1 Tb2 Gd1 0.000(12) 8_665 8_665
Tb1 Tb2 Ce1 0.000(12) 8_665 8_665
Gd1 Tb2 Tb1 86.7 8_665 .
Gd1 Tb2 Ce1 0.000(12) 8_665 8_665
Ce1 Tb2 Tb1 86.7 8_665 .
C15A Tb2 Tb1 107.63(15) 8_665 .
C15A Tb2 Tb1 107.63(15) . 8_665
C15A Tb2 Tb1 58.17(16) . .
C15A Tb2 Tb1 58.17(16) 8_665 8_665
C15A Tb2 Gd1 107.63(15) . 8_665
C15A Tb2 Gd1 58.17(16) 8_665 8_665
C15A Tb2 Ce1 107.63(15) . 8_665
C15A Tb2 Ce1 58.17(16) 8_665 8_665
C15A Tb2 C15A 162.2(3) 8_665 .
O4A Tb2 Tb1 104.90(12) 8_665 .
O4A Tb2 Tb1 33.70(12) . .
O4A Tb2 Tb1 104.89(12) . 8_665
O4A Tb2 Tb1 33.70(12) 8_665 8_665
O4A Tb2 Gd1 104.89(12) . 8_665
O4A Tb2 Gd1 33.70(12) 8_665 8_665
O4A Tb2 Ce1 33.70(12) 8_665 8_665
O4A Tb2 Ce1 104.89(12) . 8_665
O4A Tb2 C15A 141.31(19) . 8_665
O4A Tb2 C15A 25.49(19) 8_665 8_665
O4A Tb2 C15A 25.49(19) . .
O4A Tb2 C15A 141.31(19) 8_665 .
O4A Tb2 O4A 133.4(2) . 8_665
O4A Tb2 O5A 133.72(17) . 8_665
O4A Tb2 O5A 50.19(16) 8_665 8_665
O4A Tb2 O5A 133.72(17) 8_665 .
O4A Tb2 O5A 50.19(16) . .
O4A Tb2 O4D 69.75(16) . .
O4A Tb2 O4D 71.50(16) . 8_665
O4A Tb2 O4D 69.76(16) 8_665 8_665
O4A Tb2 O4D 71.50(16) 8_665 .
O4A Tb2 O6A 141.9(3) 8_665 .
O4A Tb2 O6A 84.5(3) 8_665 8_665
O4A Tb2 O6A 84.5(3) . .
O4A Tb2 O6A 141.9(3) . 8_665
O5A Tb2 Tb1 81.65(12) . .
O5A Tb2 Tb1 103.82(13) . 8_665
O5A Tb2 Tb1 81.64(12) 8_665 8_665
O5A Tb2 Tb1 103.82(13) 8_665 .
O5A Tb2 Gd1 103.82(13) . 8_665
O5A Tb2 Gd1 81.64(12) 8_665 8_665
O5A Tb2 Ce1 103.82(13) . 8_665
O5A Tb2 Ce1 81.64(12) 8_665 8_665
O5A Tb2 C15A 158.1(2) 8_665 .
O5A Tb2 C15A 24.82(19) . .
O5A Tb2 C15A 158.1(2) . 8_665
O5A Tb2 C15A 24.81(19) 8_665 8_665
O5A Tb2 O5A 172.6(3) . 8_665
O5A Tb2 O6A 110.3(3) . 8_665
O5A Tb2 O6A 62.7(3) . .
O5A Tb2 O6A 62.7(3) 8_665 8_665
O5A Tb2 O6A 110.3(3) 8_665 .
O5B Tb2 Tb1 135.71(14) 8_665 .
O5B Tb2 Tb1 65.58(13) 8_665 8_665
O5B Tb2 Tb1 135.71(14) . 8_665
O5B Tb2 Tb1 65.57(13) . .
O5B Tb2 Gd1 65.58(13) 8_665 8_665
O5B Tb2 Gd1 135.71(14) . 8_665
O5B Tb2 Ce1 135.71(14) . 8_665
O5B Tb2 Ce1 65.58(13) 8_665 8_665
O5B Tb2 C15A 87.0(2) 8_665 8_665
O5B Tb2 C15A 87.0(2) . .
O5B Tb2 C15A 96.7(2) 8_665 .
O5B Tb2 C15A 96.7(2) . 8_665
O5B Tb2 O4A 71.04(18) . .
O5B Tb2 O4A 119.29(18) . 8_665
O5B Tb2 O4A 71.04(18) 8_665 8_665
O5B Tb2 O4A 119.29(18) 8_665 .
O5B Tb2 O5A 105.29(19) 8_665 8_665
O5B Tb2 O5A 73.11(18) 8_665 .
O5B Tb2 O5A 105.29(19) . .
O5B Tb2 O5A 73.12(18) . 8_665
O5B Tb2 O5B 156.0(3) 8_665 .
O5B Tb2 O4D 72.13(17) 8_665 8_665
O5B Tb2 O4D 130.97(17) . 8_665
O5B Tb2 O4D 130.97(17) 8_665 .
O5B Tb2 O4D 72.13(17) . .
O5B Tb2 O6A 71.0(3) 8_665 8_665
O5B Tb2 O6A 71.0(3) . .
O5B Tb2 O6A 87.8(3) . 8_665
O5B Tb2 O6A 87.8(3) 8_665 .
O4D Tb2 Tb1 65.64(10) . 8_665
O4D Tb2 Tb1 36.13(10) . .
O4D Tb2 Tb1 65.64(10) 8_665 .
O4D Tb2 Tb1 36.13(10) 8_665 8_665
O4D Tb2 Gd1 36.13(10) 8_665 8_665
O4D Tb2 Gd1 65.64(10) . 8_665
O4D Tb2 Ce1 36.13(10) 8_665 8_665
O4D Tb2 Ce1 65.64(10) . 8_665
O4D Tb2 C15A 71.56(18) 8_665 .
O4D Tb2 C15A 71.56(18) . 8_665
O4D Tb2 C15A 93.28(19) . .
O4D Tb2 C15A 93.28(19) 8_665 8_665
O4D Tb2 O5A 114.57(17) 8_665 8_665
O4D Tb2 O5A 72.07(17) . 8_665
O4D Tb2 O5A 114.57(17) . .
O4D Tb2 O5A 72.07(17) 8_665 .
O4D Tb2 O4D 65.9(2) 8_665 .
O4D Tb2 O6A 140.2(3) 8_665 8_665
O4D Tb2 O6A 134.2(3) 8_665 .
O4D Tb2 O6A 134.2(3) . 8_665
O4D Tb2 O6A 140.2(3) . .
O6A Tb2 Tb1 112.2(3) 8_665 8_665
O6A Tb2 Tb1 153.2(3) . 8_665
O6A Tb2 Tb1 112.2(3) . .
O6A Tb2 Tb1 153.2(3) 8_665 .
O6A Tb2 Gd1 112.2(3) 8_665 8_665
O6A Tb2 Gd1 153.2(3) . 8_665
O6A Tb2 Ce1 153.2(3) . 8_665
O6A Tb2 Ce1 112.2(3) 8_665 8_665
O6A Tb2 C15A 127.2(3) . 8_665
O6A Tb2 C15A 70.5(3) 8_665 8_665
O6A Tb2 C15A 70.5(3) . .
O6A Tb2 C15A 127.2(3) 8_665 .
O6A Tb2 O6A 58.3(5) . 8_665
O6B Tb2 Tb1 136.646(9) . .
O6B Tb2 Tb1 136.647(9) . 8_665
O6B Tb2 Gd1 136.647(9) . 8_665
O6B Tb2 Ce1 136.647(9) . 8_665
O6B Tb2 C15A 98.89(15) . 8_665
O6B Tb2 C15A 98.88(15) . .
O6B Tb2 O4A 113.29(12) . .
O6B Tb2 O4A 113.29(12) . 8_665
O6B Tb2 O5A 86.31(14) . .
O6B Tb2 O5A 86.31(14) . 8_665
O6B Tb2 O5B 78.00(13) . 8_665
O6B Tb2 O5B 78.00(13) . .
O6B Tb2 O4D 147.03(10) . 8_665
O6B Tb2 O4D 147.03(10) . .
O6B Tb2 O6A 29.1(3) . 8_665
O6B Tb2 O6A 29.1(3) . .
N1A C1A C2A 116.4(8) . .
O1A C1A C2A 124.3(8) . .
O1A C1A N1A 119.3(8) . .
C3A C2A C1A 120.5(8) . .
C6A C2A C1A 118.1(9) . .
C6A C2A C3A 121.3(9) . .
C2A C3A C4A 122.0(8) . .
C2A C3A C9A 120.1(9) . .
C4A C3A C9A 117.8(9) . .
C3A C4A C5A 118.5(8) . .
C12A C4A C3A 121.4(8) . .
C12A C4A C5A 120.0(8) . .
N1A C5A C4A 115.9(8) . .
O2A C5A C4A 123.7(8) . .
O2A C5A N1A 120.4(7) . .
C2A C6A H6A 121.1 . .
C2A C6A C7A 117.7(11) . .
C7A C6A H6A 121.1 . .
C6A C7A H7A 118.9 . .
C8A C7A C6A 122.3(10) . .
C8A C7A H7A 118.9 . .
C7A C8A H8A 119.4 . .
C7A C8A C9A 121.2(9) . .
C9A C8A H8A 119.4 . .
C8A C9A C3A 117.2(10) . .
C10A C9A C3A 118.0(10) . .
C10A C9A C8A 124.8(10) . .
C9A C10A H10A 118.8 . .
C11A C10A C9A 122.5(9) . .
C11A C10A H10A 118.8 . .
C10A C11A H11A 119.3 . .
C10A C11A C12A 121.5(10) . .
C12A C11A H11A 119.3 . .
C4A C12A C11A 118.8(10) . .
C4A C12A H12A 120.6 . .
C11A C12A H12A 120.6 . .
C14A C13A H13A 106.3 . .
C15A C13A H13A 106.3 . .
C15A C13A C14A 114.4(7) . .
N1A C13A H13A 106.3 . .
N1A C13A C14A 112.2(6) . .
N1A C13A C15A 110.7(6) . .
C13A C14A H14A 109.8 . .
C13A C14A H14B 109.8 . .
H14A C14A H14B 108.2 . .
O3A C14A C13A 109.5(6) . .
O3A C14A H14A 109.8 . .
O3A C14A H14B 109.8 . .
C13A C15A Tb2 170.6(6) . .
O4A C15A Tb2 56.2(4) . .
O4A C15A C13A 116.3(7) . .
O5A C15A Tb2 65.0(4) . .
O5A C15A C13A 122.9(7) . .
O5A C15A O4A 120.7(7) . .
C1A N1A C5A 126.1(7) . .
C1A N1A C13A 119.9(7) . .
C5A N1A C13A 114.0(6) . .
C14A O3A Tb1 124.8(4) . .
Tb1 O4A Tb2 111.47(19) . .
C15A O4A Tb1 144.0(5) . .
C15A O4A Tb2 98.3(5) . .
C15A O5A Tb2 90.2(5) . .
N1B C1B C2B 117.0(9) . .
O1B C1B C2B 122.7(9) . .
O1B C1B N1B 120.3(9) . .
C3B C2B C1B 119.9(8) . .
C6B C2B C1B 120.2(10) . .
C6B C2B C3B 119.7(9) . .
C4B C3B C2B 120.1(8) . .
C4B C3B C9B 120.1(9) . .
C9B C3B C2B 119.8(8) . .
C3B C4B C5B 120.3(8) . .
C12B C4B C3B 119.7(8) . .
C12B C4B C5B 119.9(8) . .
N1B C5B C4B 117.9(7) . .
O2B C5B C4B 122.7(8) . .
O2B C5B N1B 119.4(8) . .
C2B C6B H6B 120.0 . .
C2B C6B C7B 120.0(11) . .
C7B C6B H6B 120.0 . .
C6B C7B H7B 119.6 . .
C8B C7B C6B 120.9(10) . .
C8B C7B H7B 119.6 . .
C7B C8B H8B 119.2 . .
C7B C8B C9B 121.6(10) . .
C9B C8B H8B 119.2 . .
C3B C9B C8B 118.0(10) . .
C3B C9B C10B 118.4(8) . .
C10B C9B C8B 123.6(10) . .
C9B C10B H10B 119.6 . .
C11B C10B C9B 120.8(9) . .
C11B C10B H10B 119.6 . .
C10B C11B H11B 119.3 . .
C10B C11B C12B 121.4(10) . .
C12B C11B H11B 119.3 . .
C4B C12B C11B 119.6(9) . .
C4B C12B H12B 120.2 . .
C11B C12B H12B 120.2 . .
C14B C13B H13B 105.6 . .
C14B C13B C15B 113.7(7) . .
C15B C13B H13B 105.6 . .
N1B C13B H13B 105.6 . .
N1B C13B C14B 114.2(7) . .
N1B C13B C15B 111.1(7) . .
C13B C14B H14C 109.4 . .
C13B C14B H14D 109.4 . .
H14C C14B H14D 108.0 . .
O3B C14B C13B 111.1(8) . .
O3B C14B H14C 109.4 . .
O3B C14B H14D 109.4 . .
O4B C15B C13B 117.3(7) . .
O4B C15B O5B 126.5(7) . .
O5B C15B C13B 116.1(7) . .
C1B N1B C13B 118.0(7) . .
C5B N1B C1B 124.5(7) . .
C5B N1B C13B 117.5(7) . .
C15B O4B Tb1 133.7(5) . .
C15B O5B Tb2 133.5(5) . .
N1C C1C C2C 117.6(8) . .
O1C C1C C2C 124.4(8) . .
O1C C1C N1C 117.9(9) . .
C3C C2C C1C 119.7(8) . .
C6C C2C C1C 119.9(9) . .
C6C C2C C3C 120.4(9) . .
C2C C3C C9C 120.2(9) . .
C4C C3C C2C 121.6(8) . .
C4C C3C C9C 118.1(9) . .
C3C C4C C5C 118.7(8) . .
C12C C4C C3C 121.6(9) . .
C12C C4C C5C 119.7(9) . .
N1C C5C C4C 118.1(8) . .
O2C C5C C4C 121.8(8) . .
O2C C5C N1C 120.1(8) . .
C2C C6C H6C 120.3 . .
C2C C6C C7C 119.3(10) . .
C7C C6C H6C 120.3 . .
C6C C7C H7C 119.7 . .
C8C C7C C6C 120.6(10) . .
C8C C7C H7C 119.7 . .
C7C C8C H8C 118.6 . .
C7C C8C C9C 122.9(11) . .
C9C C8C H8C 118.6 . .
C8C C9C C3C 116.5(10) . .
C10C C9C C3C 119.0(10) . .
C10C C9C C8C 124.5(11) . .
C9C C10C H10C 119.1 . .
C11C C10C C9C 121.7(10) . .
C11C C10C H10C 119.1 . .
C10C C11C H11C 120.2 . .
C10C C11C C12C 119.5(10) . .
C12C C11C H11C 120.2 . .
C4C C12C C11C 119.9(10) . .
C4C C12C H12C 120.0 . .
C11C C12C H12C 120.0 . .
C14C C13C H13C 103.2 . .
C14C C13C C15C 117.5(15) . .
C14C C13C N1C 114.9(14) . .
C15C C13C H13C 103.2 . .
N1C C13C H13C 103.2 . .
N1C C13C C15C 112.5(7) . .
C13C C14C H14E 106.9 . .
C13C C14C H14F 106.9 . .
C13C C14C O3C 122(2) . .
H14E C14C H14F 106.7 . .
O3C C14C H14E 106.9 . .
O3C C14C H14F 106.9 . .
C14Z C13Z H13Z 104.1 . .
C14Z C13Z C15C 115.7(14) . .
C14Z C13Z N1C 114.7(19) . .
C15C C13Z H13Z 104.1 . .
N1C C13Z H13Z 104.1 . .
N1C C13Z C15C 112.5(7) . .
C13Z C14Z H14G 110.3 . .
C13Z C14Z H14H 110.3 . .
C13Z C14Z O3Z 106.9(18) . .
H14G C14Z H14H 108.6 . .
O3Z C14Z H14G 110.3 . .
O3Z C14Z H14H 110.3 . .
O4C C15C C13C 119.3(8) . .
O4C C15C C13Z 119.3(8) . .
O4C C15C O5C 122.2(7) . .
O5C C15C C13C 118.5(8) . .
O5C C15C C13Z 118.5(8) . .
C1C N1C C13C 119.5(8) . .
C1C N1C C13Z 119.5(8) . .
C5C N1C C1C 123.9(8) . .
C5C N1C C13C 116.6(7) . .
C5C N1C C13Z 116.6(7) . .
C15C O4C Tb1 93.1(5) . .
C15C O5C Tb1 91.8(5) . .
N1D C1D C2D 116.1(9) . .
O1D C1D C2D 124.8(8) . .
O1D C1D N1D 119.1(9) . .
C3D C2D C1D 120.2(8) . .
C6D C2D C1D 117.8(9) . .
C6D C2D C3D 121.9(9) . .
C2D C3D C4D 121.4(8) . .
C2D C3D C9D 120.1(9) . .
C4D C3D C9D 118.5(9) . .
C3D C4D C5D 119.4(9) . .
C12D C4D C3D 120.7(8) . .
C12D C4D C5D 119.8(8) . .
N1D C5D C4D 117.8(7) . .
O2D C5D C4D 122.8(8) . .
O2D C5D N1D 119.3(7) . .
C2D C6D H6D 120.9 . .
C2D C6D C7D 118.3(11) . .
C7D C6D H6D 120.9 . .
C6D C7D H7D 120.2 . .
C6D C7D C8D 119.5(10) . .
C8D C7D H7D 120.2 . .
C7D C8D H8D 118.8 . .
C9D C8D C7D 122.4(10) . .
C9D C8D H8D 118.8 . .
C8D C9D C3D 117.8(11) . .
C8D C9D C10D 123.9(10) . .
C10D C9D C3D 118.3(9) . .
C9D C10D H10D 118.8 . .
C11D C10D C9D 122.4(9) . .
C11D C10D H10D 118.8 . .
C10D C11D H11D 120.6 . .
C10D C11D C12D 118.8(10) . .
C12D C11D H11D 120.6 . .
C4D C12D C11D 121.1(9) . .
C4D C12D H12D 119.4 . .
C11D C12D H12D 119.4 . .
C14D C13D H13D 107.0 . .
C14D C13D C15D 113.7(6) . .
C15D C13D H13D 107.0 . .
N1D C13D H13D 107.0 . .
N1D C13D C14D 111.5(7) . .
N1D C13D C15D 110.4(6) . .
C13D C14D H14I 109.3 . .
C13D C14D H14J 109.3 . .
H14I C14D H14J 108.0 . .
O3D C14D C13D 111.4(6) . .
O3D C14D H14I 109.3 . .
O3D C14D H14J 109.3 . .
O4D C15D C13D 116.5(7) . .
O5D C15D C13D 117.2(7) . .
O5D C15D O4D 126.2(8) . .
C1D N1D C13D 116.9(8) . .
C5D N1D C1D 124.5(7) . .
C5D N1D C13D 118.5(6) . .
C5D O2D Tb1 146.6(5) . .
C14D O3D Tb1 121.5(4) . .
Tb1 O4D Tb2 105.57(18) . .
C15D O4D Tb1 116.2(4) . .
C15D O4D Tb2 133.5(5) . .
Tb1 O5D Gd1 0.00(2) 8_665 8_665
Ce1 O5D Tb1 0.0 8_665 8_665
Ce1 O5D Gd1 0.00(2) 8_665 8_665
C15D O5D Tb1 133.8(5) . 8_665
C15D O5D Gd1 133.8(5) . 8_665
C15D O5D Ce1 133.8(5) . 8_665
O6B O6A Tb2 61.8(7) . .
O6A O6B Tb2 89.1(8) 8_665 .
O6A O6B Tb2 89.1(8) . .
O6A O6B O6A 178.1(16) 8_665 .

loop_
_geom_bond_atom_site_label_1
_geom_bond_atom_site_label_2
_geom_bond_distance
_geom_bond_site_symmetry_2
Tb1 Tb2 4.0092(6) .
Tb1 O3A 2.487(5) .
Tb1 O4A 2.390(5) .
Tb1 O4B 2.360(5) .
Tb1 O4C 2.476(5) .
Tb1 O5C 2.503(5) .
Tb1 O2D 2.503(5) .
Tb1 O3D 2.473(5) .
Tb1 O4D 2.454(5) .
Tb1 O5D 2.449(5) 8_665
Tb2 Tb1 4.0092(6) 8_665
Tb2 Gd1 4.0092(6) 8_665
Tb2 Ce1 4.0092(6) 8_665
Tb2 C15A 2.930(8) .
Tb2 C15A 2.930(8) 8_665
Tb2 O4A 2.460(5) .
Tb2 O4A 2.461(5) 8_665
Tb2 O5A 2.654(6) .
Tb2 O5A 2.654(6) 8_665
Tb2 O5B 2.411(6) 8_665
Tb2 O5B 2.411(6) .
Tb2 O4D 2.579(5) .
Tb2 O4D 2.579(5) 8_665
Tb2 O6A 2.662(12) 8_665
Tb2 O6A 2.662(12) .
Tb2 O6B 2.346(13) .
C1A C2A 1.469(12) .
C1A N1A 1.389(11) .
C1A O1A 1.208(10) .
C2A C3A 1.386(12) .
C2A C6A 1.376(13) .
C3A C4A 1.440(13) .
C3A C9A 1.442(12) .
C4A C5A 1.478(11) .
C4A C12A 1.359(12) .
C5A N1A 1.419(11) .
C5A O2A 1.198(10) .
C6A H6A 0.9500 .
C6A C7A 1.435(14) .
C7A H7A 0.9500 .
C7A C8A 1.328(15) .
C8A H8A 0.9500 .
C8A C9A 1.416(15) .
C9A C10A 1.416(15) .
C10A H10A 0.9500 .
C10A C11A 1.313(14) .
C11A H11A 0.9500 .
C11A C12A 1.438(13) .
C12A H12A 0.9500 .
C13A H13A 1.0000 .
C13A C14A 1.523(10) .
C13A C15A 1.514(11) .
C13A N1A 1.468(9) .
C14A H14A 0.9900 .
C14A H14B 0.9900 .
C14A O3A 1.444(9) .
C15A O4A 1.274(9) .
C15A O5A 1.230(9) .
C1B C2B 1.490(13) .
C1B N1B 1.403(11) .
C1B O1B 1.234(12) .
C2B C3B 1.416(13) .
C2B C6B 1.385(13) .
C3B C4B 1.405(12) .
C3B C9B 1.411(13) .
C4B C5B 1.482(12) .
C4B C12B 1.371(12) .
C5B N1B 1.372(11) .
C5B O2B 1.216(9) .
C6B H6B 0.9500 .
C6B C7B 1.399(15) .
C7B H7B 0.9500 .
C7B C8B 1.344(16) .
C8B H8B 0.9500 .
C8B C9B 1.418(14) .
C9B C10B 1.413(14) .
C10B H10B 0.9500 .
C10B C11B 1.329(14) .
C11B H11B 0.9500 .
C11B C12B 1.418(13) .
C12B H12B 0.9500 .
C13B H13B 1.0000 .
C13B C14B 1.491(12) .
C13B C15B 1.544(10) .
C13B N1B 1.479(10) .
C14B H14C 0.9900 .
C14B H14D 0.9900 .
C14B O3B 1.420(11) .
C15B O4B 1.255(9) .
C15B O5B 1.262(9) .
C1C C2C 1.459(13) .
C1C N1C 1.406(11) .
C1C O1C 1.226(11) .
C2C C3C 1.406(12) .
C2C C6C 1.365(13) .
C3C C4C 1.402(12) .
C3C C9C 1.424(12) .
C4C C5C 1.489(12) .
C4C C12C 1.354(12) .
C5C N1C 1.372(11) .
C5C O2C 1.229(10) .
C6C H6C 0.9500 .
C6C C7C 1.425(15) .
C7C H7C 0.9500 .
C7C C8C 1.317(16) .
C8C H8C 0.9500 .
C8C C9C 1.418(15) .
C9C C10C 1.377(15) .
C10C H10C 0.9500 .
C10C C11C 1.369(15) .
C11C H11C 0.9500 .
C11C C12C 1.403(14) .
C12C H12C 0.9500 .
C13C H13C 1.0000 .
C13C C14C 1.436(19) .
C13C C15C 1.522(12) .
C13C N1C 1.462(12) .
C14C H14E 0.9900 .
C14C H14F 0.9900 .
C14C O3C 1.448(14) .
C13Z H13Z 1.0000 .
C13Z C14Z 1.437(19) .
C13Z C15C 1.522(12) .
C13Z N1C 1.462(12) .
C14Z H14G 0.9900 .
C14Z H14H 0.9900 .
C14Z O3Z 1.449(14) .
C15C O4C 1.255(10) .
C15C O5C 1.257(9) .
C1D C2D 1.490(13) .
C1D N1D 1.409(11) .
C1D O1D 1.215(11) .
C2D C3D 1.405(13) .
C2D C6D 1.392(12) .
C3D C4D 1.410(13) .
C3D C9D 1.429(13) .
C4D C5D 1.474(11) .
C4D C12D 1.377(13) .
C5D N1D 1.396(11) .
C5D O2D 1.218(9) .
C6D H6D 0.9500 .
C6D C7D 1.417(14) .
C7D H7D 0.9500 .
C7D C8D 1.421(16) .
C8D H8D 0.9500 .
C8D C9D 1.379(14) .
C9D C10D 1.394(15) .
C10D H10D 0.9500 .
C10D C11D 1.379(14) .
C11D H11D 0.9500 .
C11D C12D 1.387(12) .
C12D H12D 0.9500 .
C13D H13D 1.0000 .
C13D C14D 1.534(11) .
C13D C15D 1.542(11) .
C13D N1D 1.480(10) .
C14D H14I 0.9900 .
C14D H14J 0.9900 .
C14D O3D 1.428(9) .
C15D O4D 1.281(9) .
C15D O5D 1.242(9) .
O5D Tb1 2.449(5) 8_665
O5D Gd1 2.449(5) 8_665
O5D Ce1 2.449(5) 8_665
O6A O6B 1.297(12) .
O6B O6A 1.296(12) 8_665

loop_
_geom_torsion_atom_site_label_1
_geom_torsion_atom_site_label_2
_geom_torsion_atom_site_label_3
_geom_torsion_atom_site_label_4
_geom_torsion
_geom_torsion_site_symmetry_4
Tb2 C15A O4A Tb1 146.2(9) .
C1A C2A C3A C4A 2.3(12) .
C1A C2A C3A C9A -178.8(8) .
C1A C2A C6A C7A 179.1(8) .
C2A C1A N1A C5A -4.5(12) .
C2A C1A N1A C13A 177.7(7) .
C2A C3A C4A C5A 2.2(12) .
C2A C3A C4A C12A -179.7(8) .
C2A C3A C9A C8A -2.7(12) .
C2A C3A C9A C10A 179.3(8) .
C2A C6A C7A C8A 2.4(14) .
C3A C2A C6A C7A -3.6(13) .
C3A C4A C5A N1A -7.2(11) .
C3A C4A C5A O2A 174.4(8) .
C3A C4A C12A C11A 1.0(14) .
C3A C9A C10A C11A -0.4(14) .
C4A C3A C9A C8A 176.2(7) .
C4A C3A C9A C10A -1.8(12) .
C4A C5A N1A C1A 8.7(11) .
C4A C5A N1A C13A -173.4(7) .
C5A C4A C12A C11A 179.1(8) .
C6A C2A C3A C4A -175.0(8) .
C6A C2A C3A C9A 3.9(12) .
C6A C7A C8A C9A -1.4(14) .
C7A C8A C9A C3A 1.5(13) .
C7A C8A C9A C10A 179.3(9) .
C8A C9A C10A C11A -178.2(10) .
C9A C3A C4A C5A -176.7(7) .
C9A C3A C4A C12A 1.4(13) .
C9A C10A C11A C12A 2.9(16) .
C10A C11A C12A C4A -3.2(16) .
C12A C4A C5A N1A 174.6(8) .
C12A C4A C5A O2A -3.8(13) .
C13A C14A O3A Tb1 -73.8(7) .
C13A C15A O4A Tb1 -40.4(12) .
C13A C15A O4A Tb2 173.5(6) .
C13A C15A O5A Tb2 -174.2(7) .
C14A C13A C15A O4A -14.1(10) .
C14A C13A C15A O5A 167.3(7) .
C14A C13A N1A C1A 99.8(8) .
C14A C13A N1A C5A -78.3(8) .
C15A C13A C14A O3A 63.3(8) .
C15A C13A N1A C1A -131.1(7) .
C15A C13A N1A C5A 50.8(8) .
N1A C1A C2A C3A -1.4(12) .
N1A C1A C2A C6A 176.0(7) .
N1A C13A C14A O3A -169.6(6) .
N1A C13A C15A O4A -142.0(7) .
N1A C13A C15A O5A 39.3(10) .
O1A C1A C2A C3A 176.9(8) .
O1A C1A C2A C6A -5.7(13) .
O1A C1A N1A C5A 177.2(8) .
O1A C1A N1A C13A -0.6(12) .
O2A C5A N1A C1A -172.8(8) .
O2A C5A N1A C13A 5.1(11) .
O4A C15A O5A Tb2 7.2(7) .
O5A C15A O4A Tb1 138.3(7) .
O5A C15A O4A Tb2 -7.9(8) .
C1B C2B C3B C4B -3.4(13) .
C1B C2B C3B C9B 177.1(8) .
C1B C2B C6B C7B -177.7(9) .
C2B C1B N1B C5B 4.4(13) .
C2B C1B N1B C13B -175.5(7) .
C2B C3B C4B C5B 3.5(12) .
C2B C3B C4B C12B -179.9(8) .
C2B C3B C9B C8B -0.5(12) .
C2B C3B C9B C10B 179.4(8) .
C2B C6B C7B C8B 1.9(17) .
C3B C2B C6B C7B -1.3(15) .
C3B C4B C5B N1B 0.2(11) .
C3B C4B C5B O2B -179.9(8) .
C3B C4B C12B C11B -0.3(12) .
C3B C9B C10B C11B 1.4(13) .
C4B C3B C9B C8B 179.9(8) .
C4B C3B C9B C10B -0.2(12) .
C4B C5B N1B C1B -4.4(12) .
C4B C5B N1B C13B 175.6(7) .
C5B C4B C12B C11B 176.3(8) .
C6B C2B C3B C4B -179.8(8) .
C6B C2B C3B C9B 0.7(13) .
C6B C7B C8B C9B -1.8(17) .
C7B C8B C9B C3B 1.1(14) .
C7B C8B C9B C10B -178.8(10) .
C8B C9B C10B C11B -178.7(9) .
C9B C3B C4B C5B -177.0(7) .
C9B C3B C4B C12B -0.3(12) .
C9B C10B C11B C12B -2.1(14) .
C10B C11B C12B C4B 1.6(14) .
C12B C4B C5B N1B -176.4(7) .
C12B C4B C5B O2B 3.5(12) .
C13B C15B O4B Tb1 -157.6(5) .
C13B C15B O5B Tb2 129.5(7) .
C14B C13B C15B O4B -2.9(12) .
C14B C13B C15B O5B -179.9(8) .
C14B C13B N1B C1B 105.0(9) .
C14B C13B N1B C5B -74.9(9) .
C15B C13B C14B O3B 167.7(8) .
C15B C13B N1B C1B -124.7(8) .
C15B C13B N1B C5B 55.4(10) .
N1B C1B C2B C3B -0.4(13) .
N1B C1B C2B C6B 176.0(8) .
N1B C13B C14B O3B -63.4(10) .
N1B C13B C15B O4B -133.4(8) .
N1B C13B C15B O5B 49.6(10) .
O1B C1B C2B C3B 179.8(9) .
O1B C1B C2B C6B -3.8(15) .
O1B C1B N1B C5B -175.8(9) .
O1B C1B N1B C13B 4.3(13) .
O2B C5B N1B C1B 175.7(8) .
O2B C5B N1B C13B -4.4(11) .
O4B C15B O5B Tb2 -47.1(13) .
O5B C15B O4B Tb1 19.0(13) .
C1C C2C C3C C4C 0.5(12) .
C1C C2C C3C C9C -177.4(8) .
C1C C2C C6C C7C 179.0(8) .
C2C C1C N1C C5C 6.9(12) .
C2C C1C N1C C13C -175.2(7) .
C2C C1C N1C C13Z -175.2(7) .
C2C C3C C4C C5C 2.6(12) .
C2C C3C C4C C12C -178.0(8) .
C2C C3C C9C C8C -2.9(12) .
C2C C3C C9C C10C 178.1(7) .
C2C C6C C7C C8C -0.3(16) .
C3C C2C C6C C7C -0.7(14) .
C3C C4C C5C N1C -1.1(11) .
C3C C4C C5C O2C 178.2(7) .
C3C C4C C12C C11C 0.8(12) .
C3C C9C C10C C11C -1.1(13) .
C4C C3C C9C C8C 179.1(7) .
C4C C3C C9C C10C 0.1(12) .
C4C C5C N1C C1C -3.8(11) .
C4C C5C N1C C13C 178.3(7) .
C4C C5C N1C C13Z 178.3(7) .
C5C C4C C12C C11C -179.9(7) .
C6C C2C C3C C4C -179.7(8) .
C6C C2C C3C C9C 2.3(13) .
C6C C7C C8C C9C -0.4(17) .
C7C C8C C9C C3C 2.0(14) .
C7C C8C C9C C10C -179.1(10) .
C8C C9C C10C C11C -180.0(8) .
C9C C3C C4C C5C -179.4(7) .
C9C C3C C4C C12C 0.0(12) .
C9C C10C C11C C12C 1.8(13) .
C10C C11C C12C C4C -1.7(13) .
C12C C4C C5C N1C 179.5(7) .
C12C C4C C5C O2C -1.2(12) .
C13C C15C O4C Tb1 173.7(7) .
C13C C15C O5C Tb1 -173.8(7) .
C14C C13C C15C O4C -15(2) .
C14C C13C C15C O5C 166.5(19) .
C14C C13C N1C C1C 103(2) .
C14C C13C N1C C5C -79(2) .
C13Z C15C O4C Tb1 173.7(7) .
C13Z C15C O5C Tb1 -173.8(7) .
C14Z C13Z C15C O4C -17(2) .
C14Z C13Z C15C O5C 164.2(19) .
C14Z C13Z N1C C1C 105.9(14) .
C14Z C13Z N1C C5C -76.1(15) .
C15C C13C C14C O3C 42(4) .
C15C C13C N1C C1C -119.1(8) .
C15C C13C N1C C5C 58.9(10) .
C15C C13Z C14Z O3Z 149.4(19) .
C15C C13Z N1C C1C -119.1(8) .
C15C C13Z N1C C5C 58.9(10) .
N1C C1C C2C C3C -5.1(12) .
N1C C1C C2C C6C 175.1(8) .
N1C C13C C14C O3C 178(2) .
N1C C13C C15C O4C -151.6(8) .
N1C C13C C15C O5C 29.7(11) .
N1C C13Z C14Z O3Z -77(3) .
N1C C13Z C15C O4C -151.6(8) .
N1C C13Z C15C O5C 29.7(11) .
O1C C1C C2C C3C 177.5(9) .
O1C C1C C2C C6C -2.2(14) .
O1C C1C N1C C5C -175.5(8) .
O1C C1C N1C C13C 2.3(12) .
O1C C1C N1C C13Z 2.3(12) .
O2C C5C N1C C1C 176.9(7) .
O2C C5C N1C C13C -1.0(11) .
O2C C5C N1C C13Z -1.0(11) .
O4C C15C O5C Tb1 7.6(8) .
O5C C15C O4C Tb1 -7.7(8) .
C1D C2D C3D C4D 0.5(12) .
C1D C2D C3D C9D 179.3(7) .
C1D C2D C6D C7D -179.1(8) .
C2D C1D N1D C5D -9.6(11) .
C2D C1D N1D C13D 173.3(6) .
C2D C3D C4D C5D -1.7(12) .
C2D C3D C4D C12D 176.5(8) .
C2D C3D C9D C8D -0.2(13) .
C2D C3D C9D C10D -177.5(8) .
C2D C6D C7D C8D -0.2(13) .
C3D C2D C6D C7D -1.9(12) .
C3D C4D C5D N1D -2.6(11) .
C3D C4D C5D O2D 179.2(7) .
C3D C4D C12D C11D 0.5(13) .
C3D C9D C10D C11D 1.4(14) .
C4D C3D C9D C8D 178.5(8) .
C4D C3D C9D C10D 1.3(12) .
C4D C5D N1D C1D 8.6(11) .
C4D C5D N1D C13D -174.3(7) .
C4D C5D O2D Tb1 -134.4(8) .
C5D C4D C12D C11D 178.7(8) .
C6D C2D C3D C4D -176.6(7) .
C6D C2D C3D C9D 2.1(12) .
C6D C7D C8D C9D 2.1(15) .
C7D C8D C9D C3D -1.9(14) .
C7D C8D C9D C10D 175.2(9) .
C8D C9D C10D C11D -175.7(9) .
C9D C3D C4D C5D 179.5(7) .
C9D C3D C4D C12D -2.3(12) .
C9D C10D C11D C12D -3.1(15) .
C10D C11D C12D C4D 2.1(14) .
C12D C4D C5D N1D 179.2(7) .
C12D C4D C5D O2D 1.0(12) .
C13D C14D O3D Tb1 55.7(8) .
C13D C15D O4D Tb1 68.7(7) .
C13D C15D O4D Tb2 -139.9(6) .
C13D C15D O5D Tb1 172.8(5) 8_665
C13D C15D O5D Gd1 172.8(5) 8_665
C13D C15D O5D Ce1 172.8(5) 8_665
C14D C13D C15D O4D 2.5(10) .
C14D C13D C15D O5D -175.3(7) .
C14D C13D N1D C1D 89.8(8) .
C14D C13D N1D C5D -87.5(8) .
C15D C13D C14D O3D -69.2(9) .
C15D C13D N1D C1D -142.8(7) .
C15D C13D N1D C5D 39.9(9) .
N1D C1D C2D C3D 4.8(11) .
N1D C1D C2D C6D -178.0(7) .
N1D C5D O2D Tb1 47.4(13) .
N1D C13D C14D O3D 56.3(9) .
N1D C13D C15D O4D -123.6(7) .
N1D C13D C15D O5D 58.6(9) .
O1D C1D C2D C3D -175.0(8) .
O1D C1D C2D C6D 2.3(12) .
O1D C1D N1D C5D 170.2(7) .
O1D C1D N1D C13D -6.9(11) .
O2D C5D N1D C1D -173.1(7) .
O2D C5D N1D C13D 4.0(11) .
O4D C15D O5D Tb1 -4.8(12) 8_665
O4D C15D O5D Gd1 -4.8(12) 8_665
O4D C15D O5D Ce1 -4.8(12) 8_665
O5D C15D O4D Tb1 -113.7(7) .
O5D C15D O4D Tb2 37.7(11) .
